data_1555350
loop_
_publ_author_name
'Shu, Wen-Ming'
'Zheng, Kai-Lu'
'Ma, Jun-Rui'
'Wu, An-Xin'

_publ_section_title
;
 Transition-Metal-Free Multicomponent Benzannulation Reactions for the
 Construction of Polysubstituted Benzene Derivatives.
;
_journal_issue 21
_journal_name_full 'Organic letters'
_journal_page_first 5216
_journal_page_last 5219
_journal_paper_doi 10.1021/acs.orglett.5b02548
_journal_volume 17
_journal_year 2015
_chemical_formula_sum 'C25 H25 N O9'
_chemical_formula_weight 483.46
_space_group_IT_number 2
_space_group_name_Hall '-P 1'
_space_group_name_H-M_alt 'P -1'
_symmetry_cell_setting triclinic
_symmetry_space_group_name_H-M 'P -1'
_atom_sites_solution_hydrogens geom
_atom_sites_solution_primary direct
_atom_sites_solution_secondary difmap
_audit_creation_method SHELXL-97
_cell_angle_alpha 113.793(8)
_cell_angle_beta 97.632(8)
_cell_angle_gamma 99.629(8)
_cell_formula_units_Z 2
_cell_length_a 10.925(5)
_cell_length_b 10.939(5)
_cell_length_c 11.295(5)
_cell_measurement_reflns_used 1948
_cell_measurement_temperature 273(2)
_cell_measurement_theta_max 22.18
_cell_measurement_theta_min 2.47
_cell_volume 1187.3(9)
_computing_structure_refinement 'SHELXL-97 (Sheldrick, 1997)'
_computing_structure_solution 'SHELXS-97 (Sheldrick, 1990)'
_diffrn_ambient_temperature 273(2)
_diffrn_measured_fraction_theta_full 0.981
_diffrn_measured_fraction_theta_max 0.981
_diffrn_measurement_device_type CCD
_diffrn_radiation_monochromator graphite
_diffrn_radiation_source 'fine-focus sealed tube'
_diffrn_radiation_type MoK\a
_diffrn_radiation_wavelength 0.71073
_diffrn_reflns_av_R_equivalents 0.0437
_diffrn_reflns_av_sigmaI/netI 0.0731
_diffrn_reflns_limit_h_max 12
_diffrn_reflns_limit_h_min -12
_diffrn_reflns_limit_k_max 11
_diffrn_reflns_limit_k_min -12
_diffrn_reflns_limit_l_max 13
_diffrn_reflns_limit_l_min -13
_diffrn_reflns_number 8168
_diffrn_reflns_theta_full 25.00
_diffrn_reflns_theta_max 25.00
_diffrn_reflns_theta_min 1.94
_exptl_absorpt_coefficient_mu 0.104
_exptl_absorpt_correction_T_max 0.9897
_exptl_absorpt_correction_T_min 0.9696
_exptl_absorpt_correction_type multi-scan
_exptl_absorpt_process_details sadabs
_exptl_crystal_colour colorless
_exptl_crystal_density_diffrn 1.352
_exptl_crystal_density_method 'not measured'
_exptl_crystal_description block
_exptl_crystal_F_000 508
_exptl_crystal_size_max 0.30
_exptl_crystal_size_mid 0.20
_exptl_crystal_size_min 0.10
_refine_diff_density_max 0.531
_refine_diff_density_min -0.371
_refine_diff_density_rms 0.098
_refine_ls_extinction_method none
_refine_ls_goodness_of_fit_ref 1.095
_refine_ls_hydrogen_treatment mixed
_refine_ls_matrix_type full
_refine_ls_number_parameters 354
_refine_ls_number_reflns 4086
_refine_ls_number_restraints 62
_refine_ls_restrained_S_all 1.097
_refine_ls_R_factor_all 0.1281
_refine_ls_R_factor_gt 0.0964
_refine_ls_shift/su_max 0.030
_refine_ls_shift/su_mean 0.000
_refine_ls_structure_factor_coef Fsqd
_refine_ls_weighting_details 'calc w=1/[\s^2^(Fo^2^)+(0.1798P)^2^+2.3056P] where P=(Fo^2^+2Fc^2^)/3'
_refine_ls_weighting_scheme calc
_refine_ls_wR_factor_gt 0.3085
_refine_ls_wR_factor_ref 0.3404
_reflns_number_gt 2736
_reflns_number_total 4086
_reflns_threshold_expression >2sigma(I)
_cod_data_source_file ol5b02548_si_002.cif
_cod_data_source_block 1
_cod_depositor_comments
;
The following automatic conversions were performed:

data item '_symmetry_cell_setting' value 'Triclinic' was changed to
'triclinic' in accordance with the
/home/saulius/struct/COD-crude-data/automatic-downloads/DataCite-retrospective/ACS/depositions/lib/dictionaries/cif_core.dic
dictionary named 'cif_core.dic' version 2.4.2 last updated on
2011-04-26.

Automatic conversion script
Id: cif_fix_values 6909 2019-04-08 15:41:33Z antanas 
;
_cod_original_cell_volume 1187.4(10)
_cod_original_sg_symbol_H-M P-1
_cod_database_code 1555350

loop_
_symmetry_equiv_pos_as_xyz
'x, y, z'
'-x, -y, -z'

loop_
_atom_site_label
_atom_site_type_symbol
_atom_site_fract_x
_atom_site_fract_y
_atom_site_fract_z
_atom_site_U_iso_or_equiv
_atom_site_adp_type
_atom_site_occupancy
_atom_site_symmetry_multiplicity
_atom_site_calc_flag
_atom_site_refinement_flags
_atom_site_disorder_assembly
_atom_site_disorder_group
C1 C 0.0170(6) -0.1706(7) 0.3193(6) 0.0505(15) Uani 1 1 d . . .
H1 H 0.0289 -0.0761 0.3676 0.061 Uiso 1 1 calc R . .
C2 C -0.0944(7) -0.2589(9) 0.3058(7) 0.068(2) Uani 1 1 d . . .
H2 H -0.1578 -0.2236 0.3458 0.082 Uiso 1 1 calc R . .
C3 C -0.1140(7) -0.3986(9) 0.2340(8) 0.075(2) Uani 1 1 d . . .
H3 H -0.1902 -0.4577 0.2249 0.090 Uiso 1 1 calc R . .
C4 C -0.0215(8) -0.4491(8) 0.1770(8) 0.077(2) Uani 1 1 d . . .
H4 H -0.0348 -0.5436 0.1275 0.092 Uiso 1 1 calc R . .
C5 C 0.0926(6) -0.3630(6) 0.1908(6) 0.0544(15) Uani 1 1 d . . .
H5 H 0.1565 -0.3996 0.1529 0.065 Uiso 1 1 calc R . .
C6 C 0.1115(5) -0.2226(6) 0.2610(5) 0.0392(12) Uani 1 1 d . . .
C7 C 0.2372(5) -0.1280(5) 0.2754(5) 0.0351(11) Uani 1 1 d . . .
C8 C 0.2217(5) -0.0532(6) 0.1864(5) 0.0365(12) Uani 1 1 d . . .
C9 C 0.3385(5) 0.0599(5) 0.2133(5) 0.0335(11) Uani 1 1 d . . .
C10 C 0.3272(5) 0.1288(6) 0.1199(5) 0.0386(12) Uani 1 1 d . . .
C11 C 0.4319(5) 0.1662(5) 0.0755(5) 0.0400(12) Uani 1 1 d . . .
H11 H 0.5073 0.1441 0.0987 0.048 Uiso 1 1 calc R . .
C12 C 0.4277(6) 0.2356(6) -0.0026(6) 0.0500(15) Uani 1 1 d . . .
H12 H 0.4989 0.2579 -0.0335 0.060 Uiso 1 1 calc R . .
C13 C 0.3167(6) 0.2721(7) -0.0348(6) 0.0576(16) Uani 1 1 d . . .
H13 H 0.3140 0.3223 -0.0844 0.069 Uiso 1 1 calc R . .
C14 C 0.2117(6) 0.2337(7) 0.0071(6) 0.0566(16) Uani 1 1 d . . .
H14 H 0.1364 0.2556 -0.0166 0.068 Uiso 1 1 calc R . .
C15 C 0.2154(6) 0.1634(7) 0.0835(6) 0.0490(14) Uani 1 1 d . . .
H15 H 0.1429 0.1384 0.1114 0.059 Uiso 1 1 calc R . .
C16 C 0.3568(5) 0.1704(5) 0.3597(5) 0.0368(12) Uani 1 1 d . . .
C20 C 0.3562(5) 0.1058(5) 0.4556(5) 0.0341(11) Uani 1 1 d . . .
C21 C 0.4242(5) 0.1945(6) 0.5946(5) 0.0387(12) Uani 1 1 d . . .
C22 C 0.5106(8) 0.4283(7) 0.7490(7) 0.073(2) Uani 1 1 d . . .
H22A H 0.4696 0.4191 0.8161 0.110 Uiso 1 1 calc R . .
H22B H 0.5155 0.5188 0.7541 0.110 Uiso 1 1 calc R . .
H22C H 0.5949 0.4146 0.7626 0.110 Uiso 1 1 calc R . .
C23 C 0.2972(5) -0.0248(5) 0.4177(5) 0.0341(11) Uani 1 1 d . . .
C24 C 0.2921(5) -0.0878(5) 0.5137(5) 0.0377(12) Uani 1 1 d . . .
C25 C 0.2073(8) -0.0904(8) 0.6951(6) 0.0652(19) Uani 1 1 d . . .
H25A H 0.1346 -0.1675 0.6603 0.098 Uiso 1 1 calc R . .
H25B H 0.1964 -0.0199 0.7751 0.098 Uiso 1 1 calc R . .
H25C H 0.2826 -0.1195 0.7143 0.098 Uiso 1 1 calc R . .
C17 C 0.2560(7) 0.2532(6) 0.3762(6) 0.0498(14) Uani 1 1 d U A .
O5 O 0.3026(6) 0.3791(5) 0.3878(5) 0.0743(14) Uani 1 1 d DU . .
C18A C 0.1995(17) 0.4542(15) 0.3847(14) 0.083(3) Uani 0.70(2) 1 d PDU A 1
H18A H 0.1165 0.3910 0.3406 0.099 Uiso 0.70(2) 1 calc PR A 1
H18B H 0.2169 0.5146 0.3422 0.099 Uiso 0.70(2) 1 calc PR A 1
C19A C 0.210(2) 0.5368(19) 0.5358(16) 0.124(6) Uani 0.70(2) 1 d PDU A 1
H19A H 0.1586 0.4811 0.5671 0.186 Uiso 0.70(2) 1 calc PR A 1
H19B H 0.1807 0.6188 0.5516 0.186 Uiso 0.70(2) 1 calc PR A 1
H19C H 0.2972 0.5615 0.5822 0.186 Uiso 0.70(2) 1 calc PR A 1
C18B C 0.261(4) 0.504(3) 0.437(4) 0.089(4) Uani 0.30(2) 1 d PDU A 2
H18C H 0.3286 0.5738 0.5088 0.106 Uiso 0.30(2) 1 calc PR A 2
H18D H 0.2511 0.5333 0.3664 0.106 Uiso 0.30(2) 1 calc PR A 2
C19B C 0.138(4) 0.502(5) 0.487(5) 0.107(7) Uani 0.30(2) 1 d PDU A 2
H19D H 0.0967 0.4084 0.4655 0.160 Uiso 0.30(2) 1 calc PR A 2
H19E H 0.0828 0.5392 0.4448 0.160 Uiso 0.30(2) 1 calc PR A 2
H19F H 0.1574 0.5558 0.5811 0.160 Uiso 0.30(2) 1 calc PR A 2
N1 N 0.1910(5) -0.1587(5) 0.0437(5) 0.0502(13) Uani 1 1 d . . .
O1 O 0.2566(5) -0.2412(6) 0.0105(5) 0.0753(15) Uani 1 1 d . . .
O2 O 0.1028(6) -0.1573(6) -0.0318(5) 0.0873(18) Uani 1 1 d . . .
O3 O 0.4482(3) 0.0080(4) 0.2013(4) 0.0404(9) Uani 1 1 d D . .
H1O H 0.459(6) -0.021(6) 0.259(5) 0.049 Uiso 1 1 d D . .
O4 O 0.1492(5) 0.2068(5) 0.3758(5) 0.0668(13) Uani 1 1 d . . .
O6 O 0.4385(4) 0.3274(4) 0.6207(4) 0.0545(11) Uani 1 1 d . . .
O7 O 0.4633(4) 0.1561(4) 0.6745(4) 0.0458(10) Uani 1 1 d . . .
O8 O 0.2198(4) -0.0362(4) 0.5979(4) 0.0483(10) Uani 1 1 d . . .
O9 O 0.3433(4) -0.1785(4) 0.5085(4) 0.0530(11) Uani 1 1 d . . .
H16 H 0.444(6) 0.230(6) 0.380(6) 0.048(16) Uiso 1 1 d . . .
H8 H 0.152(5) -0.018(6) 0.193(5) 0.036(14) Uiso 1 1 d . . .
H7 H 0.301(5) -0.182(5) 0.255(5) 0.029(13) Uiso 1 1 d . . .

loop_
_atom_site_aniso_label
_atom_site_aniso_U_11
_atom_site_aniso_U_22
_atom_site_aniso_U_33
_atom_site_aniso_U_23
_atom_site_aniso_U_13
_atom_site_aniso_U_12
C1 0.049(3) 0.054(4) 0.044(3) 0.020(3) 0.008(3) 0.007(3)
C2 0.049(4) 0.098(6) 0.062(4) 0.041(4) 0.017(3) 0.008(4)
C3 0.058(4) 0.083(6) 0.082(5) 0.049(5) 0.002(4) -0.012(4)
C4 0.074(5) 0.055(4) 0.086(5) 0.030(4) -0.001(4) -0.009(4)
C5 0.057(4) 0.040(3) 0.061(4) 0.019(3) 0.011(3) 0.009(3)
C6 0.042(3) 0.041(3) 0.036(3) 0.021(2) 0.003(2) 0.007(2)
C7 0.039(3) 0.033(3) 0.035(3) 0.014(2) 0.010(2) 0.010(2)
C8 0.035(3) 0.044(3) 0.032(3) 0.016(2) 0.010(2) 0.014(2)
C9 0.033(2) 0.042(3) 0.030(2) 0.017(2) 0.012(2) 0.013(2)
C10 0.043(3) 0.041(3) 0.034(3) 0.018(2) 0.008(2) 0.012(2)
C11 0.041(3) 0.040(3) 0.039(3) 0.017(2) 0.012(2) 0.010(2)
C12 0.055(4) 0.056(4) 0.048(3) 0.031(3) 0.017(3) 0.012(3)
C13 0.065(4) 0.067(4) 0.054(4) 0.041(3) 0.013(3) 0.014(3)
C14 0.055(4) 0.072(4) 0.053(4) 0.037(3) 0.006(3) 0.023(3)
C15 0.044(3) 0.067(4) 0.050(3) 0.035(3) 0.016(3) 0.019(3)
C16 0.050(3) 0.032(3) 0.035(3) 0.019(2) 0.014(2) 0.013(2)
C20 0.035(3) 0.034(3) 0.033(3) 0.014(2) 0.009(2) 0.009(2)
C21 0.048(3) 0.037(3) 0.033(3) 0.014(2) 0.015(2) 0.011(2)
C22 0.100(6) 0.043(4) 0.048(4) 0.003(3) 0.005(4) -0.004(4)
C23 0.038(3) 0.035(3) 0.035(3) 0.018(2) 0.010(2) 0.015(2)
C24 0.041(3) 0.034(3) 0.037(3) 0.016(2) 0.007(2) 0.005(2)
C25 0.093(5) 0.066(4) 0.049(4) 0.033(3) 0.032(4) 0.018(4)
C17 0.077(4) 0.044(3) 0.050(3) 0.031(3) 0.029(3) 0.033(3)
O5 0.113(4) 0.051(3) 0.086(3) 0.041(2) 0.042(3) 0.044(3)
C18A 0.120(7) 0.050(5) 0.111(6) 0.049(5) 0.049(6) 0.049(5)
C19A 0.157(13) 0.080(9) 0.139(10) 0.031(8) 0.080(10) 0.043(10)
C18B 0.124(8) 0.054(6) 0.106(8) 0.034(6) 0.047(7) 0.052(6)
C19B 0.128(12) 0.075(11) 0.122(13) 0.032(10) 0.051(10) 0.047(11)
N1 0.051(3) 0.053(3) 0.035(3) 0.014(2) 0.007(2) -0.001(2)
O1 0.072(3) 0.075(3) 0.050(3) -0.002(2) 0.019(2) 0.014(3)
O2 0.095(4) 0.089(4) 0.055(3) 0.024(3) -0.027(3) 0.015(3)
O3 0.039(2) 0.047(2) 0.045(2) 0.0245(18) 0.0133(17) 0.0170(17)
O4 0.071(3) 0.074(3) 0.082(3) 0.045(3) 0.037(3) 0.041(3)
O6 0.075(3) 0.036(2) 0.040(2) 0.0080(18) 0.008(2) 0.009(2)
O7 0.055(2) 0.047(2) 0.035(2) 0.0195(18) 0.0050(17) 0.0081(18)
O8 0.060(2) 0.047(2) 0.046(2) 0.0246(19) 0.0239(19) 0.0144(19)
O9 0.066(3) 0.055(3) 0.061(3) 0.039(2) 0.025(2) 0.030(2)

loop_
_atom_type_symbol
_atom_type_description
_atom_type_scat_dispersion_real
_atom_type_scat_dispersion_imag
_atom_type_scat_source
C C 0.0033 0.0016 'International Tables Vol C Tables 4.2.6.8 and 6.1.1.4'
H H 0.0000 0.0000 'International Tables Vol C Tables 4.2.6.8 and 6.1.1.4'
N N 0.0061 0.0033 'International Tables Vol C Tables 4.2.6.8 and 6.1.1.4'
O O 0.0106 0.0060 'International Tables Vol C Tables 4.2.6.8 and 6.1.1.4'

loop_
_geom_angle_atom_site_label_1
_geom_angle_atom_site_label_2
_geom_angle_atom_site_label_3
_geom_angle
C2 C1 C6 119.7(6)
C1 C2 C3 121.0(7)
C4 C3 C2 119.2(7)
C3 C4 C5 121.2(8)
C4 C5 C6 119.7(7)
C1 C6 C5 119.3(5)
C1 C6 C7 121.1(5)
C5 C6 C7 119.5(5)
C23 C7 C6 113.1(4)
C23 C7 C8 110.3(4)
C6 C7 C8 111.1(4)
N1 C8 C9 110.3(4)
N1 C8 C7 108.3(4)
C9 C8 C7 113.4(4)
O3 C9 C8 111.0(4)
O3 C9 C10 107.0(4)
C8 C9 C10 113.8(4)
O3 C9 C16 108.7(4)
C8 C9 C16 106.9(4)
C10 C9 C16 109.4(4)
C11 C10 C15 117.9(5)
C11 C10 C9 119.7(5)
C15 C10 C9 122.2(5)
C10 C11 C12 121.4(5)
C11 C12 C13 119.7(5)
C14 C13 C12 119.3(6)
C13 C14 C15 121.0(6)
C14 C15 C10 120.6(5)
C20 C16 C17 108.8(4)
C20 C16 C9 111.7(4)
C17 C16 C9 112.6(5)
C23 C20 C21 120.9(5)
C23 C20 C16 122.1(5)
C21 C20 C16 117.1(4)
O7 C21 O6 123.5(5)
O7 C21 C20 126.2(5)
O6 C21 C20 110.4(4)
C20 C23 C24 122.2(5)
C20 C23 C7 124.8(4)
C24 C23 C7 112.9(4)
O9 C24 O8 125.4(5)
O9 C24 C23 122.8(5)
O8 C24 C23 111.7(4)
O4 C17 O5 126.0(6)
O4 C17 C16 122.6(5)
O5 C17 C16 111.4(6)
C17 O5 C18B 133.1(14)
C17 O5 C18A 111.7(8)
C18B O5 C18A 30.7(16)
O5 C18A C19A 100.1(13)
C19B C18B O5 118(3)
O2 N1 O1 123.3(6)
O2 N1 C8 118.4(6)
O1 N1 C8 118.2(5)
C21 O6 C22 117.8(5)
C24 O8 C25 116.5(5)

loop_
_geom_bond_atom_site_label_1
_geom_bond_atom_site_label_2
_geom_bond_distance
C1 C2 1.370(9)
C1 C6 1.378(8)
C2 C3 1.373(12)
C3 C4 1.346(12)
C4 C5 1.379(10)
C5 C6 1.378(8)
C6 C7 1.521(7)
C7 C23 1.515(7)
C7 C8 1.541(7)
C8 N1 1.506(7)
C8 C9 1.523(7)
C9 O3 1.409(6)
C9 C10 1.527(7)
C9 C16 1.567(7)
C10 C11 1.374(7)
C10 C15 1.397(8)
C11 C12 1.378(8)
C12 C13 1.387(9)
C13 C14 1.364(9)
C14 C15 1.369(8)
C16 C20 1.514(7)
C16 C17 1.523(8)
C20 C23 1.329(7)
C20 C21 1.476(7)
C21 O7 1.199(6)
C21 O6 1.338(7)
C22 O6 1.433(8)
C23 C24 1.504(7)
C24 O9 1.204(7)
C24 O8 1.328(6)
C25 O8 1.455(7)
C17 O4 1.190(8)
C17 O5 1.333(8)
O5 C18B 1.428(17)
O5 C18A 1.506(12)
C18A C19A 1.553(16)
C18B C19B 1.52(2)
N1 O2 1.205(7)
N1 O1 1.219(7)
